data_1521303
loop_
_publ_author_name
'Masselmann, S.'
'Meyer, G.'

_publ_section_title
;
 Die Polyeder-Cluster ((M6 Z) Br36) in den bromiden Ba8 ((M6 Z) Br32) und
 Ba9 ((M6 Z) Br34)
;
_journal_name_full 'Zeitschrift fuer Anorganische und Allgemeine Chemie'
_journal_page_first 1
_journal_page_last 2
_journal_volume 625
_journal_year 1999
_chemical_formula_sum 'Ba9 Br34 O Pr6'
_chemical_name_systematic 'Ba9 Pr6 O Br34'
_space_group_IT_number 87
_symmetry_space_group_name_Hall '-I 4'
_symmetry_space_group_name_H-M 'I 4/m'
_cell_angle_alpha 90
_cell_angle_beta 90
_cell_angle_gamma 90
_cell_formula_units_Z 2
_cell_length_a 11.9515
_cell_length_b 11.9515
_cell_length_c 22.8949
_cell_volume 3270.270
_citation_journal_id_ASTM ZAACAB
_cod_data_source_file Masselmann_ZAACAB_1999_777.cif
_cod_data_source_block Ba9Br34O1Pr6
_cod_original_cell_volume 3270.27
_cod_original_formula_sum 'Ba9 Br34 O1 Pr6'
_cod_database_code 1521303

loop_
_symmetry_equiv_pos_as_xyz
x,y,z
-y,x,z
-x,-y,z
y,-x,z
-x,-y,-z
y,-x,-z
x,y,-z
-y,x,-z
x+1/2,y+1/2,z+1/2
-y+1/2,x+1/2,z+1/2
-x+1/2,-y+1/2,z+1/2
y+1/2,-x+1/2,z+1/2
-x+1/2,-y+1/2,-z+1/2
y+1/2,-x+1/2,-z+1/2
x+1/2,y+1/2,-z+1/2
-y+1/2,x+1/2,-z+1/2

loop_
_atom_site_label
_atom_site_type_symbol
_atom_site_fract_x
_atom_site_fract_y
_atom_site_fract_z
_atom_site_occupancy
_atom_site_U_iso_or_equiv
Ba2 Ba+2 0.3158 0.1358 0.1585 1 0.0
Br2 Br-1 0 0.5 0.25 1 0.0
Pr2 Pr+3 0.1799 0.3917 0 1 0.0
Br1 Br-1 0 0.5 0.0796 1 0.0
Br6 Br-1 0.9273 0.2134 0.3768 1 0.0
Br4 Br-1 0.1974 0.9079 0.2384 1 0.0
Ba1 Ba+2 0 0 0 1 0.0
Br5 Br-1 0.3557 0.2158 0 1 0.0
Br3 Br-1 0.082 0.2092 0.0807 1 0.0
Pr1 Pr+3 0 0 0.3109 1 0.0
